data_4322801
loop_
_publ_author_name
'Karl Weis'
'Michael Rombach'
'Heinrich Vahrenkamp'

_publ_section_title
;
 Attachment of Sugar Phosphates and Nucleotide Derivatives to
 Pyrazolylborate-Zinc Units
;
_journal_name_full 'Inorganic Chemistry'
_journal_page_first 2470
_journal_page_last 2475
_journal_paper_doi 10.1021/ic971403b
_journal_volume 37
_journal_year 1998
_chemical_compound_source Acetonitrile
_chemical_formula_sum 'C54 H65 B N7 O10 P Zn'
_chemical_formula_weight 1079.28
_chemical_melting_point 176
_chemical_name_systematic
; 
Hydrotris(3-cumyl-5-methyl-pyrazole-1-yl)borato-zinc-phosphoricacid
-((p-nitrophenyl)-2,3-isopropylidene-1-methyl-ribosyl))ester
;
_space_group_crystal_system monoclinic
_space_group_IT_number 4
_space_group_name_Hall 'P 2ybc'
_space_group_name_H-M_alt 'P 1 21 1 (a,b,c-1/4)'
_atom_sites_solution_hydrogens geom
_atom_sites_solution_primary direct
_atom_sites_solution_secondary difmap
_audit_creation_method SHELXL
_cell_angle_alpha 90.00
_cell_angle_beta 101.02(5)
_cell_angle_gamma 90.00
_cell_formula_units_Z 4
_cell_length_a 16.179(6)
_cell_length_b 16.206(5)
_cell_length_c 21.192(14)
_cell_measurement_temperature 200(2)
_cell_volume 5454(5)
_computing_structure_refinement 'SHELXL-93 (Sheldrick, 1993)'
_computing_structure_solution 'SHELXS-86 (Sheldrick, 1990)'
_diffrn_ambient_temperature 293(2)
_diffrn_measurement_device Nonius-Turbo-CAD4
_diffrn_measurement_method Omega-2Theta
_diffrn_radiation_monochromator graphite
_diffrn_radiation_source 'fine-focus sealed tube'
_diffrn_radiation_type MoK\a
_diffrn_radiation_wavelength 0.71073
_diffrn_reflns_av_R_equivalents 0.0483
_diffrn_reflns_av_sigmaI/netI 0.1565
_diffrn_reflns_limit_h_max 19
_diffrn_reflns_limit_h_min -20
_diffrn_reflns_limit_k_max 20
_diffrn_reflns_limit_k_min 0
_diffrn_reflns_limit_l_max 26
_diffrn_reflns_limit_l_min 0
_diffrn_reflns_number 11807
_diffrn_reflns_theta_max 26.32
_diffrn_reflns_theta_min 2.56
_diffrn_standards_interval_count 'ICR every 3600 s, OCR every 200 refl.'
_diffrn_standards_number 2
_exptl_absorpt_coefficient_mu 0.543
_exptl_absorpt_correction_type none
_exptl_crystal_colour colourless
_exptl_crystal_density_diffrn 1.314
_exptl_crystal_density_meas 1.28
_exptl_crystal_description isometric
_exptl_crystal_F_000 2272
_exptl_crystal_size_max 0.5
_exptl_crystal_size_mid 0.4
_exptl_crystal_size_min 0.3
_refine_diff_density_max 0.701
_refine_diff_density_min -0.619
_refine_diff_density_rms 0.099
_refine_ls_abs_structure_details 'Flack H D (1983), Acta Cryst. A39, 876-881'
_refine_ls_abs_structure_Flack -0.06(4)
_refine_ls_extinction_method none
_refine_ls_goodness_of_fit_all 1.133
_refine_ls_goodness_of_fit_obs 1.069
_refine_ls_hydrogen_treatment Riding-Model
_refine_ls_matrix_type full
_refine_ls_number_parameters 1333
_refine_ls_number_reflns 11387
_refine_ls_number_restraints 1
_refine_ls_restrained_S_all 1.818
_refine_ls_restrained_S_obs 1.069
_refine_ls_R_factor_all 0.2078
_refine_ls_R_factor_obs 0.0609
_refine_ls_shift/esd_max 1.410
_refine_ls_shift/esd_mean 0.088
_refine_ls_structure_factor_coef Fsqd
_refine_ls_weighting_details 'w=1/[\s^2^(Fo^2^)+(0.0594P)^2^+18.3857P] where P=(Fo^2^+2Fc^2^)/3'
_refine_ls_weighting_scheme calc
_refine_ls_wR_factor_all 0.3305
_refine_ls_wR_factor_obs 0.1329
_reflns_number_observed 5703
_reflns_number_total 11495
_reflns_observed_criterion >2sigma(I)
_cod_data_source_file ic971403b_2.cif
_cod_data_source_block w13
_cod_depositor_comments
;
 Updating space group information.

 Antanas Vaitkus,
 2018-06-10

The following automatic conversions were performed:

'_exptl_absorpt_correction_type' value 'None' changed to 'none'
according to the built-in table from CIF Core dictionary named
'cif_core.dic' version 2.4.1 from 2010-06-29.

'_geom_bond_publ_flag'
value 'Y' changed to 'y' according to the built-in table from CIF
Core dictionary named 'cif_core.dic' version 2.4.1 from 2010-06-29
(168 times).

'_geom_angle_publ_flag' value 'Y' changed to 'y'
according to the built-in table from CIF Core dictionary named
'cif_core.dic' version 2.4.1 from 2010-06-29 (264 times).

Automatic conversion script
Id: cif_fix_values 1673 2011-04-08 12:14:43Z adriana 

The following automatic conversions were performed:

'_refine_ls_weighting_scheme' value 'calc
w=1/[\s^2^(Fo^2^)+(0.0594P)^2^+18.3857P] where P=(Fo^2^+2Fc^2^)/3'
was changed to 'calc'. New tag '_refine_ls_weighting_details' was
created. The value of the new tag was set to
'w=1/[\s^2^(Fo^2^)+(0.0594P)^2^+18.3857P] where P=(Fo^2^+2Fc^2^)/3'.

Automatic conversion script
Id: cif_fix_values 3143 2015-03-26 13:38:13Z robertas 
;
_cod_original_cell_volume 5454.0(45)
_cod_original_sg_symbol_H-M 'P 1 21 1'
_cod_database_code 4322801

loop_
_space_group_symop_id
_space_group_symop_operation_xyz
1 'x, y, z'
2 '-x, y+1/2, -z+1/2'

loop_
_atom_site_aniso_label
_atom_site_aniso_U_11
_atom_site_aniso_U_22
_atom_site_aniso_U_33
_atom_site_aniso_U_23
_atom_site_aniso_U_13
_atom_site_aniso_U_12
Zn1 0.0260(13) 0.0271(14) 0.027(2) -0.0037(12) 0.0009(11) -0.0026(11)
N1 0.020(8) 0.033(10) 0.022(9) -0.005(8) 0.006(7) -0.002(7)
N2 0.022(9) 0.034(12) 0.037(11) -0.011(9) 0.002(8) -0.003(8)
N3 0.034(9) 0.031(11) 0.044(12) 0.004(10) 0.014(9) -0.007(9)
O1 0.042(8) 0.056(10) 0.020(7) -0.007(7) -0.003(6) 0.002(7)
N4 0.040(10) 0.027(10) 0.026(11) 0.002(8) 0.005(8) -0.015(8)
C1 0.015(10) 0.038(15) 0.052(16) -0.005(12) 0.004(10) -0.004(10)
C2 0.032(12) 0.034(13) 0.025(12) 0.006(10) -0.005(9) 0.007(10)
C3 0.014(10) 0.034(13) 0.036(14) -0.003(11) 0.004(9) -0.004(9)
C4 0.036(13) 0.033(13) 0.045(14) -0.011(11) -0.008(10) -0.006(11)
C5 0.027(10) 0.020(11) 0.024(12) 0.003(9) -0.010(8) -0.009(8)
C6 0.037(13) 0.019(11) 0.046(15) 0.009(11) 0.008(11) 0.006(10)
C7 0.036(13) 0.028(12) 0.044(15) -0.014(12) 0.004(11) 0.006(10)
C8 0.023(10) 0.031(12) 0.039(14) 0.012(11) 0.004(9) 0.008(9)
C9 0.042(13) 0.051(16) 0.028(13) 0.004(11) 0.000(10) 0.020(11)
C10 0.030(11) 0.036(13) 0.045(15) -0.002(11) 0.008(10) 0.005(10)
C11 0.027(11) 0.055(15) 0.038(13) 0.018(11) -0.013(9) 0.008(10)
C12 0.052(13) 0.051(13) 0.050(13) 0.018(11) -0.014(10) -0.018(10)
C13 0.043(13) 0.058(15) 0.054(16) -0.004(13) -0.023(11) -0.007(11)
N5 0.027(9) 0.050(13) 0.023(10) -0.021(9) -0.003(7) 0.002(8)
C14 0.059(14) 0.037(12) 0.018(14) -0.007(10) -0.004(11) 0.002(11)
C15 0.038(13) 0.049(16) 0.031(15) -0.015(13) 0.005(11) 0.012(12)
C16 0.050(13) 0.038(13) 0.026(14) -0.015(11) 0.006(11) 0.009(11)
C17 0.049(14) 0.108(24) 0.031(15) -0.012(15) -0.003(11) 0.033(15)
C18 0.026(10) 0.029(12) 0.038(13) -0.013(11) 0.008(9) -0.007(9)
C19 0.055(16) 0.053(16) 0.036(14) -0.009(12) 0.006(12) -0.030(13)
C20 0.050(14) 0.069(17) 0.050(15) 0.023(13) 0.037(12) 0.030(12)
C21 0.031(11) 0.037(12) 0.041(12) 0.008(10) 0.004(10) -0.007(9)
C22 0.043(13) 0.079(19) 0.056(16) 0.021(14) 0.003(11) -0.021(12)
C23 0.047(13) 0.070(16) 0.026(13) -0.018(11) 0.003(10) -0.013(11)
C24 0.012(9) 0.162(29) 0.068(17) -0.023(17) -0.003(10) 0.028(13)
C25 0.042(16) 0.361(58) 0.261(44) 0.259(43) 0.070(21) 0.091(23)
C26 0.046(14) 0.094(18) 0.114(23) -0.017(17) 0.004(14) -0.007(13)
N6 0.035(10) 0.026(10) 0.024(11) -0.016(9) -0.008(8) -0.005(9)
C27 0.039(13) 0.033(14) 0.048(15) 0.001(12) -0.001(11) -0.002(11)
C28 0.042(12) 0.035(13) 0.056(15) -0.010(11) 0.022(11) -0.024(10)
C29 0.049(13) 0.021(11) 0.049(15) -0.010(11) 0.000(11) -0.007(10)
C30 0.027(13) 0.080(21) 0.098(24) 0.000(19) 0.000(14) -0.010(13)
C31 0.045(13) 0.023(11) 0.046(15) -0.009(10) 0.012(11) 0.013(9)
C32 0.055(14) 0.039(13) 0.043(15) -0.004(11) 0.024(11) -0.016(11)
C33 0.043(14) 0.073(18) 0.043(15) 0.011(13) 0.013(11) -0.028(12)
C34 0.051(15) 0.070(17) 0.048(15) 0.036(13) 0.013(12) -0.005(12)
C35 0.048(13) 0.045(13) 0.055(14) 0.031(11) 0.011(11) -0.029(10)
C36 0.053(14) 0.051(16) 0.059(16) 0.023(13) 0.019(12) -0.001(12)
C37 0.063(13) 0.020(9) 0.048(13) -0.015(9) 0.011(10) -0.003(9)
C38 0.134(25) 0.073(20) 0.041(15) 0.006(15) -0.015(15) 0.039(18)
C39 0.149(28) 0.180(34) 0.032(15) 0.026(18) 0.032(16) 0.084(25)
B1 0.022(13) 0.028(14) 0.063(20) -0.022(13) 0.002(12) -0.014(10)
P1 0.031(3) 0.043(4) 0.028(4) 0.002(3) -0.002(3) 0.002(3)
O4 0.044(8) 0.057(10) 0.041(8) -0.017(7) -0.001(6) -0.008(7)
O2 0.040(9) 0.040(9) 0.038(9) 0.008(8) 0.010(7) 0.014(7)
C40 0.029(12) 0.031(13) 0.068(18) 0.004(12) -0.007(11) 0.005(10)
C41 0.034(11) 0.053(14) 0.027(10) 0.004(9) -0.004(8) 0.017(10)
C42 0.046(13) 0.058(15) 0.048(12) -0.009(10) 0.002(9) 0.005(11)
C43 0.042(12) 0.047(13) 0.050(12) 0.006(10) -0.006(10) -0.001(10)
C44 0.052(16) 0.083(23) 0.095(23) 0.007(19) 0.015(15) -0.025(15)
C45 0.055(15) 0.043(13) 0.072(18) 0.015(13) 0.030(14) 0.016(11)
N7 0.046(12) 0.139(22) 0.059(13) -0.011(15) -0.001(11) -0.020(13)
O5 0.070(12) 0.114(17) 0.094(14) 0.001(12) -0.031(10) -0.016(11)
O6 0.055(11) 0.170(19) 0.168(20) -0.007(16) 0.040(12) -0.068(12)
O3 0.026(6) 0.039(9) 0.036(8) 0.000(7) 0.004(6) 0.006(6)
C46 0.031(9) 0.026(10) 0.063(13) -0.004(9) 0.000(9) 0.009(7)
C47 0.043(8) 0.019(7) 0.055(9) -0.005(6) 0.005(7) 0.014(6)
C48 0.031(10) 0.046(13) 0.097(18) -0.021(12) 0.000(10) 0.001(9)
C49 0.023(7) 0.044(9) 0.072(11) 0.004(8) 0.004(7) 0.009(6)
C50 0.029(10) 0.032(12) 0.072(17) -0.004(11) 0.013(10) -0.009(8)
O7 0.038(6) 0.041(6) 0.058(7) 0.009(5) 0.010(5) -0.001(5)
O8 0.044(8) 0.057(9) 0.107(13) -0.020(8) -0.026(8) 0.020(7)
O9 0.019(7) 0.058(12) 0.084(13) -0.024(10) 0.003(8) 0.014(7)
C51 0.054(15) 0.045(16) 0.074(20) -0.012(14) 0.010(13) 0.005(12)
C52 0.095(19) 0.071(17) 0.084(16) -0.022(13) 0.022(14) -0.046(14)
C53 0.077(18) 0.088(20) 0.072(19) 0.007(16) 0.007(14) 0.010(15)
O10 0.038(6) 0.040(6) 0.059(7) -0.004(5) 0.001(5) -0.007(5)
C54 0.095(16) 0.051(13) 0.081(15) -0.019(11) 0.015(12) -0.028(11)
Zn2 0.0239(13) 0.0288(15) 0.026(2) 0.0028(12) -0.0009(11) 0.0024(11)
N8 0.027(9) 0.035(11) 0.031(11) 0.001(9) -0.007(8) 0.011(8)
N9 0.029(9) 0.028(10) 0.026(12) 0.002(9) -0.006(8) -0.002(8)
N10 0.023(9) 0.033(10) 0.015(8) 0.007(8) -0.002(7) -0.003(8)
O11 0.029(7) 0.026(8) 0.041(9) 0.003(7) -0.010(6) -0.011(6)
N11 0.013(8) 0.034(11) 0.033(11) 0.006(8) -0.010(7) -0.008(7)
C55 0.041(12) 0.023(12) 0.021(12) -0.003(10) -0.002(9) -0.004(10)
C56 0.022(10) 0.018(12) 0.051(15) 0.000(11) 0.009(10) 0.002(9)
C57 0.043(13) 0.021(11) 0.020(12) 0.003(10) 0.007(10) 0.002(10)
C58 0.034(12) 0.057(17) 0.049(16) -0.010(14) -0.014(11) -0.011(12)
C59 0.025(10) 0.028(12) 0.038(13) 0.000(10) 0.020(9) 0.001(9)
C60 0.027(10) 0.020(10) 0.030(12) 0.010(9) 0.001(9) 0.006(9)
C61 0.036(13) 0.035(13) 0.029(12) 0.006(11) 0.002(10) 0.022(11)
C62 0.019(10) 0.044(14) 0.025(12) 0.004(10) -0.001(8) 0.025(9)
C63 0.016(9) 0.025(11) 0.053(15) 0.001(11) 0.006(9) 0.015(8)
C64 0.033(12) 0.024(11) 0.037(15) 0.010(10) -0.001(10) 0.004(10)
C65 0.034(12) 0.046(13) 0.060(16) 0.022(12) 0.005(11) 0.032(10)
C66 0.082(19) 0.123(26) 0.106(25) -0.030(20) -0.028(17) 0.093(18)
C67 0.064(17) 0.067(18) 0.056(17) 0.007(14) 0.018(13) 0.019(14)
N12 0.026(9) 0.025(9) 0.030(11) 0.002(8) 0.000(8) 0.002(7)
C68 0.021(10) 0.052(14) 0.038(12) 0.001(11) 0.006(8) 0.004(10)
C69 0.045(14) 0.046(16) 0.026(12) 0.005(12) 0.006(10) 0.005(12)
C70 0.030(10) 0.028(13) 0.028(11) -0.004(9) 0.007(9) 0.012(9)
C71 0.046(14) 0.067(18) 0.044(16) 0.019(14) -0.011(11) 0.007(13)
C72 0.030(11) 0.037(13) 0.026(12) 0.002(11) 0.000(9) -0.011(10)
C73 0.033(11) 0.053(14) 0.025(13) -0.004(11) 0.011(10) -0.015(10)
C74 0.048(13) 0.066(17) 0.035(14) 0.009(12) 0.010(11) 0.033(12)
C75 0.026(12) 0.094(21) 0.059(17) 0.020(16) 0.014(12) -0.001(13)
C76 0.032(11) 0.071(16) 0.025(12) 0.008(12) 0.008(9) -0.029(11)
C77 0.033(12) 0.056(14) 0.041(13) -0.018(11) 0.022(10) -0.019(10)
C78 0.058(15) 0.051(12) 0.064(16) -0.029(11) 0.027(12) 0.011(11)
C79 0.042(12) 0.044(10) 0.095(17) 0.022(11) 0.022(11) -0.005(9)
C80 0.066(19) 0.374(64) 0.097(24) 0.145(34) 0.038(17) 0.073(29)
N13 0.021(8) 0.032(10) 0.045(10) -0.001(9) 0.012(8) 0.008(8)
C81 0.014(10) 0.044(14) 0.069(18) 0.021(13) 0.004(10) 0.014(10)
C82 0.026(10) 0.035(13) 0.057(15) -0.012(11) -0.009(9) 0.008(9)
C83 0.034(11) 0.033(13) 0.034(12) 0.002(10) 0.021(9) 0.007(9)
C84 0.040(14) 0.050(16) 0.067(17) -0.012(14) -0.015(12) 0.027(12)
C85 0.029(11) 0.043(14) 0.036(14) -0.003(11) 0.016(10) 0.018(9)
C86 0.057(13) 0.025(11) 0.032(13) -0.002(10) 0.005(10) 0.007(10)
C87 0.051(14) 0.031(13) 0.045(15) 0.018(11) 0.007(11) 0.002(10)
C88 0.052(14) 0.037(12) 0.039(13) 0.017(10) 0.024(11) -0.004(10)
C89 0.064(15) 0.051(15) 0.066(16) 0.015(12) 0.014(12) -0.012(12)
C90 0.034(12) 0.036(14) 0.074(17) 0.026(12) 0.014(11) 0.020(10)
C91 0.083(20) 0.144(26) 0.062(17) -0.062(16) 0.039(15) -0.020(17)
C92 0.057(15) 0.091(21) 0.072(20) -0.037(17) 0.013(14) 0.019(15)
C93 0.093(18) 0.070(16) 0.060(18) -0.011(13) 0.040(15) 0.027(14)
B2 0.019(11) 0.046(16) 0.023(11) -0.013(11) -0.001(9) -0.011(11)
P2 0.028(3) 0.034(4) 0.033(4) 0.006(3) 0.001(3) -0.003(3)
O14 0.031(7) 0.043(8) 0.037(7) 0.006(6) 0.010(6) -0.019(6)
O12 0.033(8) 0.041(9) 0.041(9) 0.001(8) -0.001(7) 0.010(7)
C94 0.040(13) 0.030(12) 0.037(13) -0.004(10) 0.010(10) 0.002(10)
C95 0.040(13) 0.067(17) 0.106(21) 0.054(15) 0.040(13) 0.032(12)
C96 0.035(12) 0.100(21) 0.082(18) 0.055(15) -0.003(11) 0.017(13)
C97 0.027(12) 0.080(20) 0.139(26) 0.056(18) 0.025(14) 0.024(12)
C98 0.025(11) 0.065(18) 0.094(20) 0.000(16) 0.026(12) -0.005(11)
C99 0.038(12) 0.056(14) 0.046(13) 0.000(11) 0.012(10) 0.017(11)
N14 0.043(13) 0.204(30) 0.124(23) 0.095(22) 0.030(14) 0.043(16)
O15 0.050(12) 0.211(28) 0.138(21) 0.071(22) 0.030(14) 0.051(14)
O16 0.084(16) 0.454(55) 0.208(27) 0.172(31) 0.069(17) 0.158(25)
O13 0.030(7) 0.037(8) 0.032(7) 0.003(6) -0.006(5) -0.005(6)
C100 0.028(9) 0.045(13) 0.054(13) 0.009(10) -0.012(9) 0.002(9)
C101 0.043(9) 0.034(8) 0.039(8) -0.004(6) 0.001(7) -0.003(7)
C102 0.019(8) 0.044(11) 0.060(13) 0.021(9) -0.006(8) -0.003(7)
C103 0.030(8) 0.040(8) 0.056(10) 0.001(7) 0.007(7) -0.004(6)
C104 0.043(12) 0.051(14) 0.027(11) -0.003(10) -0.002(9) -0.013(10)
O17 0.045(6) 0.024(5) 0.059(6) -0.006(5) 0.018(5) -0.002(4)
O18 0.031(7) 0.086(11) 0.061(9) 0.046(8) -0.010(6) -0.010(7)
O19 0.032(8) 0.063(12) 0.052(10) -0.005(9) -0.004(7) -0.007(8)
C105 0.029(11) 0.046(14) 0.057(17) 0.012(12) -0.002(10) -0.014(10)
C106 0.051(12) 0.092(19) 0.122(23) 0.015(17) 0.011(13) 0.014(13)
C107 0.047(13) 0.080(17) 0.059(16) -0.007(13) -0.011(11) -0.001(12)
O20 0.040(6) 0.056(7) 0.047(6) 0.012(5) 0.000(5) -0.004(5)
C108 0.026(9) 0.081(16) 0.105(18) 0.052(14) 0.016(10) 0.003(9)

loop_
_atom_site_label
_atom_site_type_symbol
_atom_site_fract_x
_atom_site_fract_y
_atom_site_fract_z
_atom_site_U_iso_or_equiv
_atom_site_thermal_displace_type
_atom_site_occupancy
_atom_site_calc_flag
_atom_site_refinement_flags
_atom_site_disorder_group
Zn1 Zn 0.47585(14) 0.22470(11) 0.11021(11) 0.0272(6) Uani 1 d . .
N1 N 0.5271(9) 0.1128(11) 0.1360(8) 0.025(4) Uani 1 d . .
N2 N 0.4810(10) 0.2599(11) 0.2035(8) 0.032(5) Uani 1 d . .
N3 N 0.5863(10) 0.2819(12) 0.0995(9) 0.035(5) Uani 1 d . .
O1 O 0.3763(9) 0.2424(10) 0.0499(6) 0.040(4) Uani 1 d . .
N4 N 0.6051(10) 0.1235(11) 0.1768(8) 0.031(5) Uani 1 d . .
C1 C 0.6433(12) 0.0508(14) 0.1853(11) 0.036(6) Uani 1 d . .
C2 C 0.5927(12) -0.0069(13) 0.1485(9) 0.031(5) Uani 1 d . .
H2 H 0.6044(12) -0.0624(13) 0.1436(9) 0.038 Uiso 1 calc R .
C3 C 0.5202(11) 0.0360(14) 0.1203(11) 0.028(5) Uani 1 d . .
C4 C 0.7263(12) 0.0380(14) 0.2294(10) 0.040(6) Uani 1 d . .
H4A H 0.7422(12) -0.0189(14) 0.2285(10) 0.060 Uiso 1 calc R .
H4B H 0.7216(12) 0.0531(14) 0.2724(10) 0.060 Uiso 1 calc R .
H4C H 0.7682(12) 0.0718(14) 0.2156(10) 0.060 Uiso 1 calc R .
C5 C 0.4389(12) 0.0009(12) 0.0840(9) 0.026(5) Uani 1 d . .
C6 C 0.4415(14) -0.0622(13) 0.0394(11) 0.034(6) Uani 1 d . .
H6 H 0.4927(14) -0.0800(13) 0.0306(11) 0.041 Uiso 1 calc R .
C7 C 0.3680(13) -0.0971(13) 0.0091(11) 0.036(6) Uani 1 d . .
H7 H 0.3701(13) -0.1392(13) -0.0204(11) 0.044 Uiso 1 calc R .
C8 C 0.2891(12) -0.0721(13) 0.0206(10) 0.031(5) Uani 1 d . .
C9 C 0.2901(13) -0.0102(14) 0.0643(10) 0.041(6) Uani 1 d . .
H9 H 0.2389(13) 0.0081(14) 0.0729(10) 0.049 Uiso 1 calc R .
C10 C 0.3647(12) 0.0275(15) 0.0971(10) 0.037(6) Uani 1 d . .
H10 H 0.3629(12) 0.0693(15) 0.1268(10) 0.044 Uiso 1 calc R .
C11 C 0.2080(12) -0.1123(14) -0.0146(10) 0.042(6) Uani 1 d . .
H11 H 0.1624(12) -0.0756(14) -0.0076(10) 0.051 Uiso 1 calc R .
C12 C 0.1900(13) -0.1951(13) 0.0143(10) 0.054(6) Uani 1 d . .
H12A H 0.1927(13) -0.1888(13) 0.0597(10) 0.081 Uiso 1 calc R .
H12B H 0.2311(13) -0.2348(13) 0.0069(10) 0.081 Uiso 1 calc R .
H12C H 0.1348(13) -0.2137(13) -0.0056(10) 0.081 Uiso 1 calc R .
C13 C 0.2027(13) -0.1149(17) -0.0839(10) 0.056(7) Uani 1 d . .
H13A H 0.2477(13) -0.1480(17) -0.0937(10) 0.084 Uiso 1 calc R .
H13B H 0.2070(13) -0.0599(17) -0.0998(10) 0.084 Uiso 1 calc R .
H13C H 0.1497(13) -0.1384(17) -0.1039(10) 0.084 Uiso 1 calc R .
N5 N 0.5625(10) 0.2482(11) 0.2379(8) 0.034(5) Uani 1 d . .
C14 C 0.5622(14) 0.2610(14) 0.3008(11) 0.039(6) Uani 1 d . .
C15 C 0.4849(13) 0.2883(15) 0.3066(11) 0.040(6) Uani 1 d . .
H15 H 0.4685(13) 0.3068(15) 0.3439(11) 0.047 Uiso 1 calc R .
C16 C 0.4341(14) 0.2831(14) 0.2445(11) 0.038(6) Uani 1 d . .
C17 C 0.6391(13) 0.2536(19) 0.3515(10) 0.064(9) Uani 1 d . .
H17A H 0.6257(13) 0.2670(19) 0.3925(10) 0.096 Uiso 1 calc R .
H17B H 0.6814(13) 0.2909(19) 0.3424(10) 0.096 Uiso 1 calc R .
H17C H 0.6600(13) 0.1981(19) 0.3525(10) 0.096 Uiso 1 calc R .
C18 C 0.3431(12) 0.2952(13) 0.2283(10) 0.031(5) Uani 1 d . .
C19 C 0.2924(14) 0.2788(16) 0.2719(11) 0.048(7) Uani 1 d . .
H19 H 0.3183(14) 0.2634(16) 0.3132(11) 0.058 Uiso 1 calc R .
C20 C 0.2084(14) 0.2835(16) 0.2588(10) 0.053(7) Uani 1 d . .
H20 H 0.1778(14) 0.2703(16) 0.2904(10) 0.063 Uiso 1 calc R .
C21 C 0.1669(12) 0.3078(13) 0.1988(10) 0.037(5) Uani 1 d . .
C22 C 0.2168(13) 0.3308(16) 0.1527(11) 0.060(8) Uani 1 d . .
H22 H 0.1902(13) 0.3482(16) 0.1121(11) 0.072 Uiso 1 calc R .
C23 C 0.3062(13) 0.3275(16) 0.1677(10) 0.048(7) Uani 1 d . .
H23 H 0.3389(13) 0.3458(16) 0.1389(10) 0.058 Uiso 1 calc R .
C24 C 0.0717(12) 0.3137(21) 0.1791(13) 0.082(11) Uani 1 d . .
H24 H 0.0494(12) 0.3012(21) 0.2178(13) 0.098 Uiso 1 calc R .
C25 C 0.0423(16) 0.3987(27) 0.1597(19) 0.216(28) Uani 1 d . .
H25A H -0.0174(16) 0.3981(27) 0.1439(19) 0.324 Uiso 1 calc R .
H25B H 0.0704(16) 0.4181(27) 0.1265(19) 0.324 Uiso 1 calc R .
H25C H 0.0551(16) 0.4348(27) 0.1962(19) 0.324 Uiso 1 calc R .
C26 C 0.0396(16) 0.2405(17) 0.1294(15) 0.086(8) Uani 1 d . .
H26A H -0.0199(16) 0.2330(17) 0.1263(15) 0.130 Uiso 1 calc R .
H26B H 0.0684(16) 0.1904(17) 0.1443(15) 0.130 Uiso 1 calc R .
H26C H 0.0510(16) 0.2544(17) 0.0879(15) 0.130 Uiso 1 calc R .
N6 N 0.6469(10) 0.2693(11) 0.1530(9) 0.030(5) Uani 1 d . .
C27 C 0.7158(14) 0.3155(15) 0.1482(12) 0.041(6) Uani 1 d . .
C28 C 0.6975(13) 0.3601(14) 0.0919(11) 0.043(6) Uani 1 d . .
H28 H 0.7324(13) 0.3971(14) 0.0759(11) 0.051 Uiso 1 calc R .
C29 C 0.6161(14) 0.3382(14) 0.0642(11) 0.041(6) Uani 1 d . .
C30 C 0.7949(13) 0.3158(18) 0.2010(13) 0.070(9) Uani 1 d . .
H30A H 0.8265(13) 0.3653(18) 0.1977(13) 0.105 Uiso 1 calc R .
H30B H 0.8290(13) 0.2686(18) 0.1959(13) 0.105 Uiso 1 calc R .
H30C H 0.7790(13) 0.3137(18) 0.2423(13) 0.105 Uiso 1 calc R .
C31 C 0.5715(13) 0.3740(13) 0.0031(11) 0.038(6) Uani 1 d . .
C32 C 0.5060(14) 0.3319(16) -0.0377(12) 0.044(6) Uani 1 d . .
H32 H 0.4913(14) 0.2786(16) -0.0279(12) 0.053 Uiso 1 calc R .
C33 C 0.4640(14) 0.3710(16) -0.0925(11) 0.052(7) Uani 1 d . .
H33 H 0.4186(14) 0.3440(16) -0.1176(11) 0.063 Uiso 1 calc R .
C34 C 0.4858(15) 0.4476(17) -0.1119(12) 0.056(8) Uani 1 d . .
C35 C 0.5547(14) 0.4877(13) -0.0732(11) 0.049(7) Uani 1 d . .
H35 H 0.5741(14) 0.5381(13) -0.0854(11) 0.059 Uiso 1 calc R .
C36 C 0.5911(15) 0.4513(15) -0.0187(12) 0.053(7) Uani 1 d . .
H36 H 0.6340(15) 0.4805(15) 0.0075(12) 0.064 Uiso 1 calc R .
C37 C 0.4390(13) 0.4979(11) -0.1682(10) 0.043(6) Uani 1 d . .
H37 H 0.4370(13) 0.5559(11) -0.1557(10) 0.052 Uiso 1 calc R .
C38 C 0.3513(18) 0.4671(18) -0.1938(11) 0.087(10) Uani 1 d . .
H38A H 0.3175(18) 0.4735(18) -0.1615(11) 0.130 Uiso 1 calc R .
H38B H 0.3534(18) 0.4098(18) -0.2050(11) 0.130 Uiso 1 calc R .
H38C H 0.3269(18) 0.4983(18) -0.2312(11) 0.130 Uiso 1 calc R .
C39 C 0.4910(19) 0.4892(22) -0.2198(11) 0.118(14) Uani 1 d . .
H39A H 0.5484(19) 0.5033(22) -0.2025(11) 0.178 Uiso 1 calc R .
H39B H 0.4694(19) 0.5255(22) -0.2549(11) 0.178 Uiso 1 calc R .
H39C H 0.4882(19) 0.4332(22) -0.2349(11) 0.178 Uiso 1 calc R .
B1 B 0.6320(15) 0.2115(15) 0.2059(14) 0.038(7) Uani 1 d . .
H1 H 0.6841(15) 0.2063(15) 0.2381(14) 0.046 Uiso 1 calc R .
P1 P 0.3296(3) 0.2136(4) -0.0139(3) 0.035(2) Uani 1 d . .
O4 O 0.3719(9) 0.1643(10) -0.0575(7) 0.049(4) Uani 1 d . .
O2 O 0.2502(9) 0.1683(10) 0.0073(7) 0.039(4) Uani 1 d . .
C40 C 0.1826(14) 0.1334(14) -0.0332(13) 0.045(7) Uani 1 d . .
C41 C 0.1820(12) 0.1195(14) -0.0979(9) 0.039(5) Uani 1 d . .
H41 H 0.2308(12) 0.1278(14) -0.1143(9) 0.047 Uiso 1 calc R .
C42 C 0.1051(14) 0.0919(15) -0.1403(12) 0.051(6) Uani 1 d . .
H42 H 0.1021(14) 0.0846(15) -0.1842(12) 0.062 Uiso 1 calc R .
C43 C 0.0362(14) 0.0771(15) -0.1111(11) 0.048(6) Uani 1 d . .
C44 C 0.0368(17) 0.0909(19) -0.0456(16) 0.076(9) Uani 1 d . .
H44 H -0.0117(17) 0.0830(19) -0.0289(16) 0.092 Uiso 1 calc R .
C45 C 0.1122(16) 0.1168(15) -0.0058(14) 0.054(7) Uani 1 d . .
H45 H 0.1151(16) 0.1229(15) 0.0382(14) 0.065 Uiso 1 calc R .
N7 N -0.0395(14) 0.0453(18) -0.1531(12) 0.083(8) Uani 1 d . .
O5 O -0.0432(11) 0.0506(14) -0.2117(10) 0.099(7) Uani 1 d . .
O6 O -0.0946(11) 0.0192(16) -0.1261(11) 0.129(8) Uani 1 d . .
O3 O 0.2882(8) 0.2899(10) -0.0534(7) 0.034(4) Uani 1 d . .
C46 C 0.2487(12) 0.3545(13) -0.0232(11) 0.041(5) Uani 1 d . .
H46A H 0.2647(12) 0.4078(13) -0.0377(11) 0.049 Uiso 1 calc R .
H46B H 0.2671(12) 0.3517(13) 0.0231(11) 0.049 Uiso 1 calc R .
C47 C 0.1545(9) 0.3445(8) -0.0403(7) 0.039(3) Uani 1 d . .
H47 H 0.1401(9) 0.2876(8) -0.0312(7) 0.047 Uiso 1 calc R .
C48 C 0.1215(13) 0.3623(13) -0.1105(12) 0.059(7) Uani 1 d . .
H48 H 0.1662(13) 0.3670(13) -0.1356(12) 0.071 Uiso 1 calc R .
C49 C 0.0702(8) 0.4433(9) -0.1099(8) 0.047(4) Uani 1 d . .
H49 H 0.0820(8) 0.4850(9) -0.1404(8) 0.056 Uiso 1 calc R .
C50 C 0.0914(12) 0.4701(15) -0.0410(11) 0.044(6) Uani 1 d . .
H50 H 0.0416(12) 0.4957(15) -0.0293(11) 0.053 Uiso 1 calc R .
O7 O 0.1127(6) 0.3999(6) -0.0032(5) 0.046(3) Uani 1 d . .
O8 O 0.0567(9) 0.3040(10) -0.1375(8) 0.075(5) Uani 1 d . .
O9 O -0.0166(9) 0.4159(10) -0.1214(8) 0.054(5) Uani 1 d . .
C51 C -0.0199(16) 0.3438(17) -0.1618(14) 0.058(8) Uani 1 d . .
C52 C -0.0917(16) 0.2921(17) -0.1444(13) 0.083(8) Uani 1 d . .
H52A H -0.0983(16) 0.2425(17) -0.1696(13) 0.124 Uiso 1 calc R .
H52B H -0.1430(16) 0.3234(17) -0.1532(13) 0.124 Uiso 1 calc R .
H52C H -0.0786(16) 0.2782(17) -0.0996(13) 0.124 Uiso 1 calc R .
C53 C -0.0291(17) 0.3653(21) -0.2305(13) 0.080(9) Uani 1 d . .
H53A H -0.0825(17) 0.3915(21) -0.2450(13) 0.120 Uiso 1 calc R .
H53B H -0.0259(17) 0.3160(21) -0.2551(13) 0.120 Uiso 1 calc R .
H53C H 0.0153(17) 0.4023(21) -0.2362(13) 0.120 Uiso 1 calc R .
O10 O 0.1575(6) 0.5295(6) -0.0340(5) 0.047(2) Uani 1 d . .
C54 C 0.1784(16) 0.5607(14) 0.0320(11) 0.076(7) Uani 1 d . .
H54A H 0.2047(16) 0.6138(14) 0.0321(11) 0.114 Uiso 1 calc R .
H54B H 0.2164(16) 0.5231(14) 0.0579(11) 0.114 Uiso 1 calc R .
H54C H 0.1279(16) 0.5656(14) 0.0492(11) 0.114 Uiso 1 calc R .
Zn2 Zn 1.47839(14) 0.27453(11) 0.61046(11) 0.0269(6) Uani 1 d . .
N8 N 1.5300(10) 0.3846(11) 0.6356(9) 0.033(4) Uani 1 d . .
N9 N 1.4837(10) 0.2406(10) 0.7031(8) 0.029(4) Uani 1 d . .
N10 N 1.5876(9) 0.2158(11) 0.5991(7) 0.025(4) Uani 1 d . .
O11 O 1.3816(8) 0.2527(8) 0.5481(7) 0.034(4) Uani 1 d . .
N11 N 1.6049(9) 0.3746(11) 0.6768(8) 0.029(4) Uani 1 d . .
C55 C 1.6458(13) 0.4505(13) 0.6861(9) 0.029(5) Uani 1 d . .
C56 C 1.5969(11) 0.5088(13) 0.6495(10) 0.030(6) Uani 1 d . .
H56 H 1.6103(11) 0.5640(13) 0.6450(10) 0.036 Uiso 1 calc R .
C57 C 1.5227(13) 0.4686(13) 0.6202(9) 0.028(5) Uani 1 d . .
C58 C 1.7269(13) 0.4642(17) 0.7319(11) 0.050(7) Uani 1 d . .
H58A H 1.7698(13) 0.4298(17) 0.7201(11) 0.074 Uiso 1 calc R .
H58B H 1.7200(13) 0.4507(17) 0.7746(11) 0.074 Uiso 1 calc R .
H58C H 1.7431(13) 0.5211(17) 0.7303(11) 0.074 Uiso 1 calc R .
C59 C 1.4451(13) 0.5021(13) 0.5840(10) 0.029(5) Uani 1 d . .
C60 C 1.4444(12) 0.5673(12) 0.5417(9) 0.026(5) Uani 1 d . .
H60 H 1.4953(12) 0.5899(12) 0.5360(9) 0.031 Uiso 1 calc R .
C61 C 1.3686(12) 0.6003(14) 0.5073(10) 0.034(6) Uani 1 d . .
H61 H 1.3698(12) 0.6401(14) 0.4758(10) 0.041 Uiso 1 calc R .
C62 C 1.2935(11) 0.5740(13) 0.5200(9) 0.030(5) Uani 1 d . .
C63 C 1.2920(11) 0.5126(12) 0.5663(10) 0.032(6) Uani 1 d . .
H63 H 1.2413(11) 0.4954(12) 0.5764(10) 0.038 Uiso 1 calc R .
C64 C 1.3669(12) 0.4784(14) 0.5965(10) 0.032(5) Uani 1 d . .
H64 H 1.3653(12) 0.4372(14) 0.6268(10) 0.039 Uiso 1 calc R .
C65 C 1.2088(13) 0.6094(14) 0.4860(11) 0.047(7) Uani 1 d . .
H65 H 1.1644(13) 0.5700(14) 0.4908(11) 0.057 Uiso 1 calc R .
C66 C 1.1915(17) 0.6890(19) 0.5169(14) 0.110(13) Uani 1 d . .
H66A H 1.1938(17) 0.6802(19) 0.5620(14) 0.165 Uiso 1 calc R .
H66B H 1.1366(17) 0.7087(19) 0.4974(14) 0.165 Uiso 1 calc R .
H66C H 1.2331(17) 0.7291(19) 0.5111(14) 0.165 Uiso 1 calc R .
C67 C 1.2062(15) 0.6227(18) 0.4142(11) 0.062(8) Uani 1 d . .
H67A H 1.2182(15) 0.5716(18) 0.3948(11) 0.092 Uiso 1 calc R .
H67B H 1.2475(15) 0.6632(18) 0.4085(11) 0.092 Uiso 1 calc R .
H67C H 1.1512(15) 0.6417(18) 0.3941(11) 0.092 Uiso 1 calc R .
N12 N 1.5626(10) 0.2554(10) 0.7377(8) 0.027(4) Uani 1 d . .
C68 C 1.5647(11) 0.2347(15) 0.7995(10) 0.037(5) Uani 1 d . .
C69 C 1.4852(13) 0.2131(14) 0.8069(10) 0.039(6) Uani 1 d . .
H69 H 1.4681(13) 0.1997(14) 0.8451(10) 0.047 Uiso 1 calc R .
C70 C 1.4358(12) 0.2152(13) 0.7466(10) 0.029(5) Uani 1 d . .
C71 C 1.6413(13) 0.2433(16) 0.8513(10) 0.055(7) Uani 1 d . .
H71A H 1.6278(13) 0.2278(16) 0.8919(10) 0.082 Uiso 1 calc R .
H71B H 1.6603(13) 0.2995(16) 0.8534(10) 0.082 Uiso 1 calc R .
H71C H 1.6851(13) 0.2080(16) 0.8420(10) 0.082 Uiso 1 calc R .
C72 C 1.3443(12) 0.2023(14) 0.7281(10) 0.032(5) Uani 1 d . .
C73 C 1.2959(12) 0.2225(15) 0.7740(10) 0.036(6) Uani 1 d . .
H73 H 1.3216(12) 0.2395(15) 0.8150(10) 0.043 Uiso 1 calc R .
C74 C 1.2069(13) 0.2168(15) 0.7569(10) 0.049(7) Uani 1 d . .
H74 H 1.1740(13) 0.2302(15) 0.7869(10) 0.059 Uiso 1 calc R .
C75 C 1.1684(14) 0.1913(18) 0.6958(13) 0.059(8) Uani 1 d . .
C76 C 1.2178(12) 0.1701(14) 0.6528(10) 0.042(6) Uani 1 d . .
H76 H 1.1932(12) 0.1494(14) 0.6127(10) 0.051 Uiso 1 calc R .
C77 C 1.3016(12) 0.1792(15) 0.6682(10) 0.041(6) Uani 1 d . .
H77 H 1.3329(12) 0.1692(15) 0.6364(10) 0.050 Uiso 1 calc R .
C78 C 1.0745(14) 0.1944(14) 0.6807(12) 0.056(7) Uani 1 d . .
H78 H 1.0534(14) 0.2123(14) 0.7188(12) 0.067 Uiso 1 calc R .
C79 C 1.0394(12) 0.1137(12) 0.6602(11) 0.059(6) Uani 1 d . .
H79A H 1.0425(12) 0.0785(12) 0.6970(11) 0.089 Uiso 1 calc R .
H79B H 1.0710(12) 0.0895(12) 0.6308(11) 0.089 Uiso 1 calc R .
H79C H 0.9817(12) 0.1199(12) 0.6392(11) 0.089 Uiso 1 calc R .
C80 C 1.0373(18) 0.2437(29) 0.6268(15) 0.176(23) Uani 1 d . .
H80A H 1.0574(18) 0.2993(29) 0.6332(15) 0.264 Uiso 1 calc R .
H80B H 0.9771(18) 0.2431(29) 0.6227(15) 0.264 Uiso 1 calc R .
H80C H 1.0521(18) 0.2217(29) 0.5885(15) 0.264 Uiso 1 calc R .
N13 N 1.6493(9) 0.2318(11) 0.6527(8) 0.032(4) Uani 1 d . .
C81 C 1.7178(12) 0.1834(15) 0.6509(12) 0.043(7) Uani 1 d . .
C82 C 1.7018(12) 0.1370(14) 0.5964(11) 0.041(6) Uani 1 d . .
H82 H 1.7376(12) 0.0978(14) 0.5840(11) 0.050 Uiso 1 calc R .
C83 C 1.6207(13) 0.1590(14) 0.5621(11) 0.032(5) Uani 1 d . .
C84 C 1.7933(13) 0.1850(16) 0.7012(11) 0.055(7) Uani 1 d . .
H84A H 1.7785(13) 0.1716(16) 0.7418(11) 0.083 Uiso 1 calc R .
H84B H 1.8178(13) 0.2392(16) 0.7035(11) 0.083 Uiso 1 calc R .
H84C H 1.8332(13) 0.1455(16) 0.6915(11) 0.083 Uiso 1 calc R .
C85 C 1.5744(12) 0.1244(14) 0.5040(11) 0.035(6) Uani 1 d . .
C86 C 1.5102(14) 0.1633(14) 0.4622(11) 0.038(6) Uani 1 d . .
H86 H 1.4954(14) 0.2168(14) 0.4716(11) 0.046 Uiso 1 calc R .
C87 C 1.4672(14) 0.1259(13) 0.4072(11) 0.042(6) Uani 1 d . .
H87 H 1.4237(14) 0.1540(13) 0.3808(11) 0.051 Uiso 1 calc R .
C88 C 1.4886(14) 0.0455(14) 0.3907(11) 0.041(6) Uani 1 d . .
C89 C 1.5519(16) 0.0068(16) 0.4331(12) 0.060(7) Uani 1 d . .
H89 H 1.5652(16) -0.0476(16) 0.4252(12) 0.072 Uiso 1 calc R .
C90 C 1.5960(14) 0.0462(14) 0.4866(13) 0.048(7) Uani 1 d . .
H90 H 1.6416(14) 0.0196(14) 0.5118(13) 0.057 Uiso 1 calc R .
C91 C 1.4456(17) 0.0075(21) 0.3266(12) 0.093(11) Uani 1 d . .
H91 H 1.4398(17) -0.0507(21) 0.3375(12) 0.112 Uiso 1 calc R .
C92 C 1.3564(15) 0.0345(18) 0.3042(12) 0.073(9) Uani 1 d . .
H92A H 1.3265(15) 0.0304(18) 0.3391(12) 0.110 Uiso 1 calc R .
H92B H 1.3299(15) -0.0003(18) 0.2695(12) 0.110 Uiso 1 calc R .
H92C H 1.3555(15) 0.0906(18) 0.2896(12) 0.110 Uiso 1 calc R .
C93 C 1.4955(16) 0.0039(16) 0.2773(11) 0.071(8) Uani 1 d . .
H93A H 1.5510(16) -0.0156(16) 0.2955(11) 0.106 Uiso 1 calc R .
H93B H 1.4993(16) 0.0580(16) 0.2596(11) 0.106 Uiso 1 calc R .
H93C H 1.4696(16) -0.0331(16) 0.2440(11) 0.106 Uiso 1 calc R .
B2 B 1.6335(13) 0.2914(15) 0.7063(10) 0.030(6) Uani 1 d . .
H2A H 1.6851(13) 0.2980(15) 0.7387(10) 0.036 Uiso 1 calc R .
P2 P 1.3339(3) 0.2898(4) 0.4871(3) 0.0323(15) Uani 1 d . .
O14 O 1.3748(8) 0.3462(9) 0.4504(7) 0.037(3) Uani 1 d . .
O12 O 1.2519(8) 0.3296(10) 0.5111(7) 0.039(4) Uani 1 d . .
C94 C 1.1835(14) 0.3618(14) 0.4694(11) 0.035(6) Uani 1 d . .
C95 C 1.1836(13) 0.3846(16) 0.4083(13) 0.068(9) Uani 1 d . .
H95 H 1.2321(13) 0.3809(16) 0.3909(13) 0.081 Uiso 1 calc R .
C96 C 1.1103(14) 0.4132(18) 0.3730(13) 0.074(9) Uani 1 d . .
H96 H 1.1072(14) 0.4256(18) 0.3297(13) 0.089 Uiso 1 calc R .
C97 C 1.0421(14) 0.4239(18) 0.3996(16) 0.081(10) Uani 1 d . .
C98 C 1.0443(13) 0.4109(16) 0.4607(14) 0.059(7) Uani 1 d . .
H98 H 0.9992(13) 0.4257(16) 0.4797(14) 0.071 Uiso 1 calc R .
C99 C 1.1150(13) 0.3750(15) 0.4962(12) 0.046(6) Uani 1 d . .
H99 H 1.1159(13) 0.3596(15) 0.5386(12) 0.055 Uiso 1 calc R .
N14 N 0.9609(16) 0.4522(24) 0.3618(16) 0.122(13) Uani 1 d . .
O15 O 0.9553(12) 0.4485(20) 0.2999(13) 0.131(11) Uani 1 d . .
O16 O 0.9028(15) 0.4621(28) 0.3832(14) 0.243(21) Uani 1 d . .
O13 O 1.2947(8) 0.2175(9) 0.4408(7) 0.035(3) Uani 1 d . .
C100 C 1.2629(12) 0.1453(14) 0.4681(11) 0.045(6) Uani 1 d . .
H10A H 1.2396(12) 0.1596(14) 0.5056(11) 0.054 Uiso 1 calc R .
H10B H 1.3069(12) 0.1045(14) 0.4802(11) 0.054 Uiso 1 calc R .
C101 C 1.1938(9) 0.1132(8) 0.4132(7) 0.040(3) Uani 1 d . .
H101 H 1.2140(9) 0.1159(8) 0.3725(7) 0.048 Uiso 1 calc R .
C102 C 1.1129(11) 0.1623(13) 0.4074(10) 0.043(5) Uani 1 d . .
H102 H 1.1241(11) 0.2139(13) 0.4316(10) 0.051 Uiso 1 calc R .
C103 C 1.0532(8) 0.1084(9) 0.4376(7) 0.042(4) Uani 1 d . .
H103 H 1.0303(8) 0.1362(9) 0.4716(7) 0.051 Uiso 1 calc R .
C104 C 1.1037(12) 0.0280(16) 0.4605(9) 0.042(6) Uani 1 d . .
H104 H 1.0689(12) -0.0218(16) 0.4522(9) 0.050 Uiso 1 calc R .
O17 O 1.1711(6) 0.0292(5) 0.4250(5) 0.042(2) Uani 1 d . .
O18 O 1.0742(8) 0.1794(10) 0.3449(7) 0.062(5) Uani 1 d . .
O19 O 0.9894(9) 0.0862(11) 0.3814(8) 0.050(5) Uani 1 d . .
C105 C 0.9884(14) 0.1520(16) 0.3390(13) 0.045(6) Uani 1 d . .
C106 C 0.9310(15) 0.2226(20) 0.3500(16) 0.089(9) Uani 1 d . .
H10C H 0.8745(15) 0.2110(20) 0.3282(16) 0.133 Uiso 1 calc R .
H10D H 0.9501(15) 0.2728(20) 0.3334(16) 0.133 Uiso 1 calc R .
H10E H 0.9321(15) 0.2285(20) 0.3952(16) 0.133 Uiso 1 calc R .
C107 C 0.9621(14) 0.1216(19) 0.2709(12) 0.065(7) Uani 1 d . .
H10F H 0.9686(14) 0.1653(19) 0.2416(12) 0.098 Uiso 1 calc R .
H10G H 0.9042(14) 0.1047(19) 0.2637(12) 0.098 Uiso 1 calc R .
H10H H 0.9967(14) 0.0757(19) 0.2640(12) 0.098 Uiso 1 calc R .
O20 O 1.1334(6) 0.0413(7) 0.5260(5) 0.049(3) Uani 1 d . .
C108 C 1.1788(11) -0.0304(14) 0.5534(11) 0.070(7) Uani 1 d . .
H10I H 1.1482(11) -0.0569(14) 0.5823(11) 0.106 Uiso 1 calc R .
H10J H 1.2333(11) -0.0141(14) 0.5765(11) 0.106 Uiso 1 calc R .
H10K H 1.1853(11) -0.0680(14) 0.5197(11) 0.106 Uiso 1 calc R .

loop_
_atom_type_symbol
_atom_type_description
_atom_type_scat_dispersion_real
_atom_type_scat_dispersion_imag
_atom_type_scat_source
C C 0.0033 0.0016 'International Tables Vol C Tables 4.2.6.8 and 6.1.1.4'
H H 0.0000 0.0000 'International Tables Vol C Tables 4.2.6.8 and 6.1.1.4'
B B 0.0013 0.0007 'International Tables Vol C Tables 4.2.6.8 and 6.1.1.4'
N N 0.0061 0.0033 'International Tables Vol C Tables 4.2.6.8 and 6.1.1.4'
O O 0.0106 0.0060 'International Tables Vol C Tables 4.2.6.8 and 6.1.1.4'
P P 0.1023 0.0942 'International Tables Vol C Tables 4.2.6.8 and 6.1.1.4'
Zn Zn 0.2839 1.4301 'International Tables Vol C Tables 4.2.6.8 and 6.1.1.4'

loop_
_geom_angle_atom_site_label_1
_geom_angle_atom_site_label_2
_geom_angle_atom_site_label_3
_geom_angle
_geom_angle_site_symmetry_1
_geom_angle_site_symmetry_3
_geom_angle_publ_flag
O1 Zn1 N1 125.1(7) . . y
O1 Zn1 N2 119.1(6) . . y
N1 Zn1 N2 92.9(7) . . y
O1 Zn1 N3 120.3(7) . . y
N1 Zn1 N3 96.5(7) . . y
N2 Zn1 N3 96.0(7) . . y
C3 N1 N4 107.7(17) . . y
C3 N1 Zn1 141.8(15) . . y
N4 N1 Zn1 109.3(12) . . y
C16 N2 N5 107.5(17) . . y
C16 N2 Zn1 142.9(15) . . y
N5 N2 Zn1 109.2(12) . . y
C29 N3 N6 106.8(17) . . y
C29 N3 Zn1 141.9(16) . . y
N6 N3 Zn1 109.9(13) . . y
P1 O1 Zn1 142.1(10) . . y
C1 N4 N1 108.4(16) . . y
C1 N4 B1 131.4(18) . . y
N1 N4 B1 120.2(17) . . y
N4 C1 C2 108.3(18) . . y
N4 C1 C4 123.1(20) . . y
C2 C1 C4 128.6(20) . . y
C1 C2 C3 105.3(19) . . y
N1 C3 C2 110.3(19) . . y
N1 C3 C5 121.5(19) . . y
C2 C3 C5 127.8(20) . . y
C10 C5 C6 120.9(19) . . y
C10 C5 C3 120.0(19) . . y
C6 C5 C3 119.1(19) . . y
C7 C6 C5 119.1(20) . . y
C6 C7 C8 122.6(21) . . y
C9 C8 C7 116.0(20) . . y
C9 C8 C11 122.9(19) . . y
C7 C8 C11 121.1(20) . . y
C8 C9 C10 123.4(20) . . y
C5 C10 C9 118.1(21) . . y
C13 C11 C12 113.6(21) . . y
C13 C11 C8 112.6(19) . . y
C12 C11 C8 113.1(15) . . y
C14 N5 N2 108.4(16) . . y
C14 N5 B1 129.5(19) . . y
N2 N5 B1 121.3(17) . . y
N5 C14 C15 108.5(19) . . y
N5 C14 C17 122.8(20) . . y
C15 C14 C17 128.4(21) . . y
C14 C15 C16 106.2(20) . . y
N2 C16 C15 109.0(20) . . y
N2 C16 C18 124.6(20) . . y
C15 C16 C18 126.2(21) . . y
C19 C18 C23 118.8(20) . . y
C19 C18 C16 121.4(21) . . y
C23 C18 C16 119.7(20) . . y
C20 C19 C18 124.4(22) . . y
C19 C20 C21 120.3(19) . . y
C20 C21 C22 117.7(19) . . y
C20 C21 C24 124.2(20) . . y
C22 C21 C24 118.1(20) . . y
C23 C22 C21 121.4(21) . . y
C18 C23 C22 116.9(22) . . y
C25 C24 C21 112.8(24) . . y
C25 C24 C26 117.2(25) . . y
C21 C24 C26 108.5(21) . . y
C27 N6 N3 108.9(18) . . y
C27 N6 B1 130.0(18) . . y
N3 N6 B1 121.1(17) . . y
N6 C27 C28 108.0(19) . . y
N6 C27 C30 122.0(21) . . y
C28 C27 C30 129.9(21) . . y
C27 C28 C29 105.2(21) . . y
N3 C29 C28 110.9(21) . . y
N3 C29 C31 126.5(20) . . y
C28 C29 C31 122.6(22) . . y
C36 C31 C32 115.1(23) . . y
C36 C31 C29 122.7(22) . . y
C32 C31 C29 122.2(21) . . y
C33 C32 C31 119.0(23) . . y
C34 C33 C32 123.5(24) . . y
C33 C34 C35 117.5(22) . . y
C33 C34 C37 126.9(23) . . y
C35 C34 C37 115.4(21) . . y
C36 C35 C34 118.1(20) . . y
C35 C36 C31 126.5(24) . . y
C38 C37 C39 109.1(19) . . y
C38 C37 C34 113.5(20) . . y
C39 C37 C34 104.8(19) . . y
N6 B1 N5 108.6(19) . . y
N6 B1 N4 109.8(19) . . y
N5 B1 N4 110.5(17) . . y
O4 P1 O1 121.3(9) . . y
O4 P1 O3 107.0(9) . . y
O1 P1 O3 109.1(9) . . y
O4 P1 O2 114.4(9) . . y
O1 P1 O2 100.5(9) . . y
O3 P1 O2 103.0(8) . . y
C40 O2 P1 126.3(15) . . y
O2 C40 C41 122.5(21) . . y
O2 C40 C45 115.6(24) . . y
C41 C40 C45 121.7(23) . . y
C40 C41 C42 120.1(21) . . y
C43 C42 C41 116.2(22) . . y
C42 C43 C44 123.7(23) . . y
C42 C43 N7 116.0(23) . . y
C44 C43 N7 120.3(23) . . y
C43 C44 C45 118.8(25) . . y
C40 C45 C44 119.2(26) . . y
O6 N7 O5 126.5(26) . . y
O6 N7 C43 116.0(24) . . y
O5 N7 C43 117.4(23) . . y
C46 O3 P1 121.1(14) . . y
O3 C46 C47 109.3(15) . . y
O7 C47 C46 111.1(13) . . y
O7 C47 C48 107.6(12) . . y
C46 C47 C48 111.6(16) . . y
O8 C48 C47 111.0(18) . . y
O8 C48 C49 102.0(15) . . y
C47 C48 C49 104.0(17) . . y
O9 C49 C50 106.7(15) . . y
O9 C49 C48 104.0(14) . . y
C50 C49 C48 103.3(16) . . y
O7 C50 O10 113.1(15) . . y
O7 C50 C49 108.0(17) . . y
O10 C50 C49 109.0(16) . . y
C50 O7 C47 106.4(13) . . y
C51 O8 C48 111.5(18) . . y
C51 O9 C49 105.8(15) . . y
O8 C51 O9 103.0(20) . . y
O8 C51 C53 112.7(24) . . y
O9 C51 C53 112.3(25) . . y
O8 C51 C52 108.5(23) . . y
O9 C51 C52 104.1(21) . . y
C53 C51 C52 115.3(24) . . y
C50 O10 C54 111.4(14) . . y
O11 Zn2 N8 127.2(6) . . y
O11 Zn2 N9 120.4(6) . . y
N8 Zn2 N9 92.6(7) . . y
O11 Zn2 N10 116.7(6) . . y
N8 Zn2 N10 96.8(7) . . y
N9 Zn2 N10 96.3(6) . . y
N11 N8 C57 106.9(17) . . y
N11 N8 Zn2 110.0(13) . . y
C57 N8 Zn2 142.5(15) . . y
N12 N9 C70 106.4(16) . . y
N12 N9 Zn2 109.5(13) . . y
C70 N9 Zn2 143.7(14) . . y
C83 N10 N13 107.0(15) . . y
C83 N10 Zn2 143.9(14) . . y
N13 N10 Zn2 108.5(11) . . y
P2 O11 Zn2 138.9(9) . . y
N8 N11 C55 109.1(16) . . y
N8 N11 B2 122.2(16) . . y
C55 N11 B2 128.7(15) . . y
C56 C55 N11 108.6(17) . . y
C56 C55 C58 127.3(20) . . y
N11 C55 C58 124.0(19) . . y
C55 C56 C57 106.5(19) . . y
N8 C57 C56 108.7(18) . . y
N8 C57 C59 121.0(19) . . y
C56 C57 C59 130.0(20) . . y
C60 C59 C64 115.9(19) . . y
C60 C59 C57 122.0(18) . . y
C64 C59 C57 121.5(19) . . y
C59 C60 C61 121.7(20) . . y
C62 C61 C60 119.9(20) . . y
C61 C62 C63 119.8(17) . . y
C61 C62 C65 122.7(19) . . y
C63 C62 C65 117.5(18) . . y
C64 C63 C62 118.8(18) . . y
C63 C64 C59 123.5(20) . . y
C66 C65 C67 110.0(21) . . y
C66 C65 C62 109.9(20) . . y
C67 C65 C62 111.9(18) . . y
C68 N12 N9 109.0(16) . . y
C68 N12 B2 129.0(16) . . y
N9 N12 B2 122.0(17) . . y
N12 C68 C69 109.0(17) . . y
N12 C68 C71 123.7(18) . . y
C69 C68 C71 127.1(20) . . y
C68 C69 C70 106.2(19) . . y
C69 C70 N9 109.2(18) . . y
C69 C70 C72 128.3(20) . . y
N9 C70 C72 122.1(18) . . y
C77 C72 C73 117.2(19) . . y
C77 C72 C70 125.8(20) . . y
C73 C72 C70 116.8(18) . . y
C72 C73 C74 118.8(19) . . y
C75 C74 C73 120.6(20) . . y
C76 C75 C74 118.8(21) . . y
C76 C75 C78 124.6(23) . . y
C74 C75 C78 116.5(21) . . y
C77 C76 C75 120.3(22) . . y
C76 C77 C72 124.0(20) . . y
C80 C78 C79 100.5(26) . . y
C80 C78 C75 116.6(24) . . y
C79 C78 C75 110.9(19) . . y
C81 N13 N10 109.4(18) . . y
C81 N13 B2 129.0(18) . . y
N10 N13 B2 121.5(14) . . y
C82 C81 N13 108.5(19) . . y
C82 C81 C84 128.8(20) . . y
N13 C81 C84 122.6(22) . . y
C81 C82 C83 107.6(20) . . y
N10 C83 C82 107.3(19) . . y
N10 C83 C85 123.7(18) . . y
C82 C83 C85 128.6(20) . . y
C90 C85 C86 116.5(23) . . y
C90 C85 C83 118.1(21) . . y
C86 C85 C83 125.4(21) . . y
C87 C86 C85 122.5(22) . . y
C86 C87 C88 120.6(22) . . y
C89 C88 C87 116.5(24) . . y
C89 C88 C91 123.3(25) . . y
C87 C88 C91 120.1(23) . . y
C88 C89 C90 122.0(25) . . y
C89 C90 C85 121.7(23) . . y
C93 C91 C92 115.0(24) . . y
C93 C91 C88 116.0(23) . . y
C92 C91 C88 114.2(21) . . y
N11 B2 N12 108.6(16) . . y
N11 B2 N13 109.4(16) . . y
N12 B2 N13 108.7(16) . . y
O14 P2 O11 120.5(9) . . y
O14 P2 O13 107.9(9) . . y
O11 P2 O13 108.5(8) . . y
O14 P2 O12 113.5(9) . . y
O11 P2 O12 101.7(9) . . y
O13 P2 O12 103.4(8) . . y
C94 O12 P2 123.2(14) . . y
C95 C94 C99 120.7(22) . . y
C95 C94 O12 124.8(20) . . y
C99 C94 O12 114.3(20) . . y
C94 C95 C96 117.5(22) . . y
C97 C96 C95 120.9(26) . . y
C98 C97 C96 121.8(24) . . y
C98 C97 N14 116.2(24) . . y
C96 C97 N14 122.0(29) . . y
C97 C98 C99 118.2(22) . . y
C94 C99 C98 120.0(23) . . y
O16 N14 O15 120.5(31) . . y
O16 N14 C97 123.3(31) . . y
O15 N14 C97 114.6(28) . . y
C100 O13 P2 119.0(13) . . y
O13 C100 C101 103.5(15) . . y
O17 C101 C102 105.3(12) . . y
O17 C101 C100 111.0(13) . . y
C102 C101 C100 112.0(14) . . y
O18 C102 C101 114.2(17) . . y
O18 C102 C103 108.1(14) . . y
C101 C102 C103 105.7(14) . . y
O19 C103 C102 101.7(14) . . y
O19 C103 C104 106.9(13) . . y
C102 C103 C104 105.7(13) . . y
O20 C104 O17 111.5(14) . . y
O20 C104 C103 103.8(16) . . y
O17 C104 C103 103.3(15) . . y
C104 O17 C101 110.2(13) . . y
C102 O18 C105 105.9(16) . . y
C105 O19 C103 104.8(15) . . y
O19 C105 O18 106.7(18) . . y
O19 C105 C107 109.5(21) . . y
O18 C105 C107 105.9(20) . . y
O19 C105 C106 114.3(22) . . y
O18 C105 C106 111.2(20) . . y
C107 C105 C106 108.9(22) . . y
C104 O20 C108 109.2(16) . . y

loop_
_geom_bond_atom_site_label_1
_geom_bond_atom_site_label_2
_geom_bond_distance
_geom_bond_site_symmetry_2
_geom_bond_publ_flag
Zn1 O1 1.876(14) . y
Zn1 N1 2.03(2) . y
Zn1 N2 2.04(2) . y
Zn1 N3 2.06(2) . y
N1 C3 1.29(3) . y
N1 N4 1.40(2) . y
N2 C16 1.31(2) . y
N2 N5 1.39(2) . y
N3 C29 1.33(3) . y
N3 N6 1.37(2) . y
O1 P1 1.493(13) . y
N4 C1 1.33(3) . y
N4 B1 1.58(3) . y
C1 C2 1.38(3) . y
C1 C4 1.50(3) . y
C2 C3 1.40(3) . y
C3 C5 1.50(2) . y
C5 C10 1.35(3) . y
C5 C6 1.40(3) . y
C6 C7 1.36(3) . y
C7 C8 1.40(3) . y
C8 C9 1.36(3) . y
C8 C11 1.53(3) . y
C9 C10 1.41(3) . y
C11 C13 1.46(3) . y
C11 C12 1.53(3) . y
N5 C14 1.35(2) . y
N5 B1 1.54(3) . y
C14 C15 1.35(3) . y
C14 C17 1.49(3) . y
C15 C16 1.42(3) . y
C16 C18 1.46(3) . y
C18 C19 1.37(3) . y
C18 C23 1.41(3) . y
C19 C20 1.34(3) . y
C20 C21 1.38(3) . y
C21 C22 1.43(3) . y
C21 C24 1.52(3) . y
C22 C23 1.42(3) . y
C24 C25 1.49(5) . y
C24 C26 1.61(4) . y
N6 C27 1.36(3) . y
N6 B1 1.52(3) . y
C27 C28 1.38(3) . y
C27 C30 1.53(3) . y
C28 C29 1.38(3) . y
C29 C31 1.48(3) . y
C31 C36 1.39(3) . y
C31 C32 1.41(3) . y
C32 C33 1.38(3) . y
C33 C34 1.37(3) . y
C34 C35 1.41(3) . y
C34 C37 1.52(3) . y
C35 C36 1.33(3) . y
C37 C38 1.50(3) . y
C37 C39 1.51(3) . y
P1 O4 1.48(2) . y
P1 O3 1.57(2) . y
P1 O2 1.62(2) . y
O2 C40 1.38(3) . y
C40 C41 1.39(3) . y
C40 C45 1.40(3) . y
C41 C42 1.46(3) . y
C42 C43 1.39(3) . y
C43 C44 1.40(3) . y
C43 N7 1.46(3) . y
C44 C45 1.41(3) . y
N7 O6 1.22(3) . y
N7 O5 1.24(3) . y
O3 C46 1.44(2) . y
C46 C47 1.51(2) . y
C47 O7 1.45(2) . y
C47 C48 1.51(3) . y
C48 O8 1.45(2) . y
C48 C49 1.55(2) . y
C49 O9 1.45(2) . y
C49 C50 1.50(3) . y
C50 O7 1.40(2) . y
C50 O10 1.42(2) . y
O8 C51 1.40(3) . y
O9 C51 1.44(3) . y
C51 C53 1.48(4) . y
C51 C52 1.53(3) . y
O10 C54 1.46(2) . y
Zn2 O11 1.879(13) . y
Zn2 N8 2.00(2) . y
Zn2 N9 2.02(2) . y
Zn2 N10 2.06(2) . y
N8 N11 1.36(2) . y
N8 C57 1.40(3) . y
N9 N12 1.37(2) . y
N9 C70 1.37(2) . y
N10 C83 1.38(3) . y
N10 N13 1.39(2) . y
O11 P2 1.499(14) . y
N11 C55 1.39(3) . y
N11 B2 1.52(3) . y
C55 C56 1.37(3) . y
C55 C58 1.49(2) . y
C56 C57 1.40(3) . y
C57 C59 1.45(3) . y
C59 C60 1.38(3) . y
C59 C64 1.39(2) . y
C60 C61 1.41(2) . y
C61 C62 1.36(3) . y
C62 C63 1.40(3) . y
C62 C65 1.53(2) . y
C63 C64 1.37(2) . y
C65 C66 1.50(3) . y
C65 C67 1.53(3) . y
N12 C68 1.35(2) . y
N12 B2 1.55(3) . y
C68 C69 1.37(3) . y
C68 C71 1.50(2) . y
C69 C70 1.37(3) . y
C70 C72 1.47(3) . y
C72 C77 1.38(3) . y
C72 C73 1.40(3) . y
C73 C74 1.42(2) . y
C74 C75 1.39(3) . y
C75 C76 1.36(3) . y
C75 C78 1.49(3) . y
C76 C77 1.34(3) . y
C78 C80 1.43(4) . y
C78 C79 1.46(3) . y
N13 C81 1.36(2) . y
N13 B2 1.55(3) . y
C81 C82 1.36(3) . y
C81 C84 1.46(3) . y
C82 C83 1.42(3) . y
C83 C85 1.43(3) . y
C85 C90 1.38(3) . y
C85 C86 1.38(3) . y
C86 C87 1.38(3) . y
C87 C88 1.41(3) . y
C88 C89 1.38(3) . y
C88 C91 1.53(3) . y
C89 C90 1.38(3) . y
C91 C93 1.44(3) . y
C91 C92 1.50(3) . y
P2 O14 1.440(14) . y
P2 O13 1.58(2) . y
P2 O12 1.641(15) . y
O12 C94 1.38(2) . y
C94 C95 1.35(3) . y
C94 C99 1.36(3) . y
C95 C96 1.36(3) . y
C96 C97 1.34(3) . y
C97 C98 1.31(3) . y
C97 N14 1.47(3) . y
C98 C99 1.37(3) . y
N14 O16 1.13(3) . y
N14 O15 1.30(3) . y
O13 C100 1.44(2) . y
C100 C101 1.54(2) . y
C101 O17 1.44(2) . y
C101 C102 1.52(2) . y
C102 O18 1.38(2) . y
C102 C103 1.53(2) . y
C103 O19 1.46(2) . y
C103 C104 1.57(3) . y
C104 O20 1.40(2) . y
C104 O17 1.44(2) . y
O18 C105 1.44(2) . y
O19 C105 1.39(3) . y
C105 C107 1.51(3) . y
C105 C106 1.52(3) . y
O20 C108 1.44(2) . y
